data_4107775
loop_
_publ_author_name
'Ying Yu'
'Azwana R. Sadique'
'Jeremy M. Smith'
'Thomas R. Dugan'
'Ryan E. Cowley'
'William W. Brennessel'
'Christine J. Flaschenriem'
'Eckhard Bill'
'Thomas R. Cundari'
'Patrick L. Holland'

_publ_section_title
;
 The Reactivity Patterns of Low-Coordinate Iron-Hydride Complexes
;
_journal_name_full 'Journal of the American Chemical Society'
_journal_page_first 6624
_journal_page_last 6638
_journal_paper_doi 10.1021/ja710669w
_journal_volume 130
_journal_year 2008
_chemical_formula_moiety '0.5(C7 H8), C40 H63 Fe N3'
_chemical_formula_sum 'C43.5 H67 Fe N3'
_chemical_formula_weight 687.85
_chemical_name_common holas08
_chemical_name_systematic
;
 ?
;
_space_group_IT_number 14
_symmetry_cell_setting monoclinic
_symmetry_space_group_name_Hall '-P 2ybc'
_symmetry_space_group_name_H-M 'P 1 21/c 1'
_atom_sites_solution_hydrogens geom
_atom_sites_solution_primary direct
_atom_sites_solution_secondary difmap
_audit_creation_method SHELXL-97
_cell_angle_alpha 90.00
_cell_angle_beta 94.473(2)
_cell_angle_gamma 90.00
_cell_formula_units_Z 8
_cell_length_a 35.887(4)
_cell_length_b 12.2275(13)
_cell_length_c 18.927(2)
_cell_measurement_reflns_used 3973
_cell_measurement_temperature 100.0(1)
_cell_measurement_theta_max 30.06
_cell_measurement_theta_min 2.36
_cell_volume 8280.0(15)
_computing_cell_refinement 'SAINT (Bruker, 2003)'
_computing_data_collection 'APEX2 (Bruker, 2004)'
_computing_data_reduction 'SAINT (Bruker, 2003)'
_computing_molecular_graphics 'SHELXTL (Bruker, 2000)'
_computing_publication_material 'SHELXTL (Bruker, 2000)'
_computing_structure_refinement 'SHELXL-97 (Sheldrick, 1997)'
_computing_structure_solution 'SHELXS-97 (Sheldrick, 1997)'
_diffrn_ambient_temperature 100.0(1)
_diffrn_measured_fraction_theta_full 0.983
_diffrn_measured_fraction_theta_max 0.983
_diffrn_measurement_device_type 'Bruker SMART APEX II CCD Platform'
_diffrn_measurement_method 'area detector, \w scans per \f'
_diffrn_radiation_monochromator graphite
_diffrn_radiation_source 'fine-focus sealed tube'
_diffrn_radiation_type MoK\a
_diffrn_radiation_wavelength 0.71073
_diffrn_reflns_av_R_equivalents 0.0433
_diffrn_reflns_av_sigmaI/netI 0.0413
_diffrn_reflns_limit_h_max 51
_diffrn_reflns_limit_h_min -49
_diffrn_reflns_limit_k_max 16
_diffrn_reflns_limit_k_min -17
_diffrn_reflns_limit_l_max 26
_diffrn_reflns_limit_l_min -26
_diffrn_reflns_number 111934
_diffrn_reflns_theta_full 30.51
_diffrn_reflns_theta_max 30.51
_diffrn_reflns_theta_min 0.57
_exptl_absorpt_coefficient_mu 0.395
_exptl_absorpt_correction_T_max 0.9111
_exptl_absorpt_correction_T_min 0.8708
_exptl_absorpt_correction_type multi-scan
_exptl_absorpt_process_details 'SADABS (Blessing, 1995)'
_exptl_crystal_colour red
_exptl_crystal_density_diffrn 1.104
_exptl_crystal_description block
_exptl_crystal_F_000 3000
_exptl_crystal_size_max 0.36
_exptl_crystal_size_mid 0.32
_exptl_crystal_size_min 0.24
_refine_diff_density_max 1.009
_refine_diff_density_min -0.460
_refine_diff_density_rms 0.069
_refine_ls_extinction_method none
_refine_ls_goodness_of_fit_ref 1.043
_refine_ls_hydrogen_treatment constr
_refine_ls_matrix_type full
_refine_ls_number_parameters 993
_refine_ls_number_reflns 24859
_refine_ls_number_restraints 66
_refine_ls_restrained_S_all 1.043
_refine_ls_R_factor_all 0.0747
_refine_ls_R_factor_gt 0.0511
_refine_ls_shift/su_max 0.002
_refine_ls_shift/su_mean 0.000
_refine_ls_structure_factor_coef Fsqd
_refine_ls_weighting_details 'calc w=1/[\s^2^(Fo^2^)+(0.0622P)^2^+7.2599P] where P=(Fo^2^+2Fc^2^)/3'
_refine_ls_weighting_scheme calc
_refine_ls_wR_factor_gt 0.1361
_refine_ls_wR_factor_ref 0.1481
_reflns_number_gt 18520
_reflns_number_total 24859
_reflns_threshold_expression >2sigma(I)
_cod_data_source_file ja710669w-file004_04.cif
_cod_data_source_block 5b
_cod_original_formula_sum 'C43.50 H67 Fe N3'
_cod_database_code 4107775

loop_
_symmetry_equiv_pos_as_xyz
'x, y, z'
'-x, y+1/2, -z+1/2'
'-x, -y, -z'
'x, -y-1/2, z-1/2'

loop_
_atom_site_label
_atom_site_type_symbol
_atom_site_fract_x
_atom_site_fract_y
_atom_site_fract_z
_atom_site_U_iso_or_equiv
_atom_site_adp_type
_atom_site_occupancy
_atom_site_symmetry_multiplicity
_atom_site_calc_flag
_atom_site_refinement_flags
_atom_site_disorder_assembly
_atom_site_disorder_group
Fe1 Fe 0.344787(7) 0.37947(2) 0.244019(14) 0.01959(6) Uani 1 1 d . A .
N14 N 0.32989(5) 0.25680(14) 0.19132(9) 0.0280(3) Uani 1 1 d D . .
C14 C 0.33820(8) 0.1979(2) 0.14048(14) 0.0326(6) Uani 0.801(3) 1 d PD A 1
H14 H 0.3550 0.2287 0.1096 0.039 Uiso 0.801(3) 1 calc PR A 1
C24 C 0.32425(15) 0.0828(4) 0.1229(3) 0.0288(7) Uani 0.801(3) 1 d PD A 1
C34 C 0.31168(12) 0.0783(3) 0.04398(17) 0.0521(10) Uani 0.801(3) 1 d PD A 1
H34A H 0.2909 0.1293 0.0337 0.078 Uiso 0.801(3) 1 calc PR A 1
H34B H 0.3035 0.0039 0.0313 0.078 Uiso 0.801(3) 1 calc PR A 1
H34C H 0.3326 0.0988 0.0163 0.078 Uiso 0.801(3) 1 calc PR A 1
C44 C 0.35769(13) 0.0059(5) 0.1374(4) 0.0410(10) Uani 0.801(3) 1 d PD A 1
H44A H 0.3505 -0.0684 0.1224 0.061 Uiso 0.801(3) 1 calc PR A 1
H44B H 0.3654 0.0060 0.1882 0.061 Uiso 0.801(3) 1 calc PR A 1
H44C H 0.3785 0.0308 0.1109 0.061 Uiso 0.801(3) 1 calc PR A 1
C54 C 0.29241(10) 0.0520(3) 0.1671(2) 0.0505(9) Uani 0.801(3) 1 d PD A 1
H54A H 0.2715 0.1027 0.1569 0.076 Uiso 0.801(3) 1 calc PR A 1
H54B H 0.3009 0.0563 0.2175 0.076 Uiso 0.801(3) 1 calc PR A 1
H54C H 0.2842 -0.0227 0.1554 0.076 Uiso 0.801(3) 1 calc PR A 1
C14' C 0.3170(3) 0.1623(5) 0.1822(5) 0.0326(6) Uani 0.199(3) 1 d PD A 5
H14' H 0.3037 0.1317 0.2190 0.039 Uiso 0.199(3) 1 calc PR A 5
C24' C 0.3210(6) 0.0924(16) 0.1165(11) 0.0288(7) Uani 0.199(3) 1 d PD A 5
C34' C 0.2838(3) 0.0330(11) 0.1008(7) 0.045(3) Uani 0.199(3) 1 d PD A 5
H34D H 0.2859 -0.0176 0.0611 0.067 Uiso 0.199(3) 1 calc PR A 5
H34E H 0.2640 0.0865 0.0883 0.067 Uiso 0.199(3) 1 calc PR A 5
H34F H 0.2777 -0.0080 0.1428 0.067 Uiso 0.199(3) 1 calc PR A 5
C44' C 0.3498(7) 0.004(2) 0.1336(19) 0.0410(10) Uani 0.199(3) 1 d PD A 5
H44D H 0.3746 0.0369 0.1430 0.061 Uiso 0.199(3) 1 calc PR A 5
H44E H 0.3502 -0.0466 0.0933 0.061 Uiso 0.199(3) 1 calc PR A 5
H44F H 0.3433 -0.0370 0.1756 0.061 Uiso 0.199(3) 1 calc PR A 5
C54' C 0.3307(4) 0.1624(9) 0.0543(6) 0.041(3) Uani 0.199(3) 1 d PD A 5
H54D H 0.3574 0.1804 0.0593 0.062 Uiso 0.199(3) 1 calc PR A 5
H54E H 0.3159 0.2299 0.0532 0.062 Uiso 0.199(3) 1 calc PR A 5
H54F H 0.3250 0.1219 0.0100 0.062 Uiso 0.199(3) 1 calc PR A 5
N11 N 0.39080(4) 0.39456(12) 0.30781(8) 0.0183(3) Uani 1 1 d . . .
N21 N 0.32557(4) 0.52556(12) 0.26491(8) 0.0174(3) Uani 1 1 d . . .
C11 C 0.45983(6) 0.59554(18) 0.37563(13) 0.0323(4) Uani 1 1 d . A .
H11D H 0.4825 0.6017 0.4077 0.048 Uiso 1 1 calc R . .
H11E H 0.4446 0.6614 0.3795 0.048 Uiso 1 1 calc R . .
H11F H 0.4667 0.5877 0.3268 0.048 Uiso 1 1 calc R . .
C21 C 0.42506(6) 0.5089(2) 0.47183(11) 0.0322(5) Uani 1 1 d . A .
H21A H 0.4102 0.4455 0.4844 0.048 Uiso 1 1 calc R . .
H21B H 0.4100 0.5754 0.4741 0.048 Uiso 1 1 calc R . .
H21C H 0.4472 0.5149 0.5052 0.048 Uiso 1 1 calc R . .
C31 C 0.46416(6) 0.39692(18) 0.39786(11) 0.0291(4) Uani 1 1 d . A .
H31A H 0.4734 0.3870 0.3509 0.044 Uiso 1 1 calc R . .
H31B H 0.4510 0.3307 0.4111 0.044 Uiso 1 1 calc R . .
H31C H 0.4853 0.4108 0.4327 0.044 Uiso 1 1 calc R . .
C41 C 0.43726(5) 0.49438(16) 0.39602(10) 0.0229(4) Uani 1 1 d . . .
C51 C 0.40122(5) 0.48331(15) 0.34513(9) 0.0188(3) Uani 1 1 d . A .
C61 C 0.37828(5) 0.57710(15) 0.34264(9) 0.0200(3) Uani 1 1 d . . .
H61 H 0.3885 0.6365 0.3702 0.024 Uiso 1 1 calc R A .
C71 C 0.34315(5) 0.59961(14) 0.30717(9) 0.0172(3) Uani 1 1 d . A .
C81 C 0.32814(5) 0.71662(15) 0.32211(9) 0.0206(3) Uani 1 1 d . . .
C91 C 0.29061(6) 0.74964(16) 0.28415(11) 0.0272(4) Uani 1 1 d . A .
H91A H 0.2709 0.7020 0.2997 0.041 Uiso 1 1 calc R . .
H91B H 0.2919 0.7423 0.2328 0.041 Uiso 1 1 calc R . .
H91C H 0.2851 0.8258 0.2956 0.041 Uiso 1 1 calc R . .
C101 C 0.32401(6) 0.72853(18) 0.40235(10) 0.0279(4) Uani 1 1 d . A .
H10A H 0.3159 0.8030 0.4125 0.042 Uiso 1 1 calc R . .
H10B H 0.3481 0.7140 0.4286 0.042 Uiso 1 1 calc R . .
H10C H 0.3054 0.6761 0.4168 0.042 Uiso 1 1 calc R . .
C111 C 0.35699(6) 0.80018(16) 0.29857(12) 0.0300(4) Uani 1 1 d . A .
H11A H 0.3601 0.7905 0.2480 0.045 Uiso 1 1 calc R . .
H11B H 0.3810 0.7885 0.3258 0.045 Uiso 1 1 calc R . .
H11C H 0.3481 0.8745 0.3069 0.045 Uiso 1 1 calc R . .
C12 C 0.41066(5) 0.29483(14) 0.29825(9) 0.0191(3) Uani 1 1 d . A .
C22 C 0.43539(5) 0.28896(16) 0.24358(10) 0.0219(3) Uani 1 1 d . . .
C32 C 0.44959(6) 0.18703(18) 0.22704(11) 0.0289(4) Uani 1 1 d . A .
H32 H 0.4662 0.1815 0.1904 0.035 Uiso 1 1 calc R . .
C42 C 0.44008(6) 0.09338(17) 0.26282(12) 0.0331(5) Uani 1 1 d . . .
H42 H 0.4498 0.0244 0.2503 0.040 Uiso 1 1 calc R A .
C52 C 0.41644(6) 0.10050(16) 0.31660(11) 0.0286(4) Uani 1 1 d . A .
H52 H 0.4107 0.0363 0.3419 0.034 Uiso 1 1 calc R . .
C62 C 0.40082(5) 0.20037(16) 0.33470(10) 0.0231(4) Uani 1 1 d . . .
C72 C 0.44496(5) 0.39029(17) 0.20239(10) 0.0256(4) Uani 0.384(10) 1 d PD A 1
H72 H 0.4477 0.4516 0.2374 0.031 Uiso 0.384(10) 1 calc PR A 1
C82 C 0.4137(2) 0.4238(9) 0.1464(5) 0.0390(12) Uani 0.384(10) 1 d PD A 1
H82A H 0.4052 0.3594 0.1188 0.059 Uiso 0.384(10) 1 calc PR A 1
H82B H 0.4233 0.4787 0.1147 0.059 Uiso 0.384(10) 1 calc PR A 1
H82C H 0.3927 0.4546 0.1700 0.059 Uiso 0.384(10) 1 calc PR A 1
C92 C 0.4816(2) 0.3848(19) 0.1661(7) 0.0475(18) Uani 0.384(10) 1 d PD A 1
H92A H 0.4784 0.3369 0.1245 0.071 Uiso 0.384(10) 1 calc PR A 1
H92B H 0.5014 0.3556 0.1994 0.071 Uiso 0.384(10) 1 calc PR A 1
H92C H 0.4885 0.4584 0.1512 0.071 Uiso 0.384(10) 1 calc PR A 1
C72' C 0.44496(5) 0.39029(17) 0.20239(10) 0.0256(4) Uani 0.616(10) 1 d PD A 5
H72' H 0.4384 0.4569 0.2295 0.031 Uiso 0.616(10) 1 calc PR A 5
C82' C 0.42234(17) 0.3897(6) 0.1309(3) 0.0390(12) Uani 0.616(10) 1 d PD A 5
H82D H 0.4282 0.3236 0.1047 0.059 Uiso 0.616(10) 1 calc PR A 5
H82E H 0.4286 0.4544 0.1038 0.059 Uiso 0.616(10) 1 calc PR A 5
H82F H 0.3956 0.3906 0.1383 0.059 Uiso 0.616(10) 1 calc PR A 5
C92' C 0.48683(13) 0.3931(11) 0.1903(4) 0.0475(18) Uani 0.616(10) 1 d PD A 5
H92D H 0.4932 0.3290 0.1626 0.071 Uiso 0.616(10) 1 calc PR A 5
H92E H 0.5015 0.3922 0.2362 0.071 Uiso 0.616(10) 1 calc PR A 5
H92F H 0.4924 0.4598 0.1645 0.071 Uiso 0.616(10) 1 calc PR A 5
C102 C 0.37398(6) 0.20377(17) 0.39296(11) 0.0287(4) Uani 1 1 d . A .
H102 H 0.3642 0.2801 0.3958 0.034 Uiso 1 1 calc R . .
C112 C 0.34077(7) 0.1274(2) 0.37688(13) 0.0369(5) Uani 1 1 d . . .
H11G H 0.3289 0.1440 0.3297 0.055 Uiso 1 1 calc R A .
H11H H 0.3227 0.1378 0.4125 0.055 Uiso 1 1 calc R . .
H11I H 0.3495 0.0514 0.3781 0.055 Uiso 1 1 calc R . .
C122 C 0.39381(8) 0.1747(2) 0.46502(12) 0.0417(6) Uani 1 1 d . . .
H12D H 0.4042 0.1008 0.4631 0.063 Uiso 1 1 calc R A .
H12E H 0.3759 0.1777 0.5015 0.063 Uiso 1 1 calc R . .
H12F H 0.4140 0.2271 0.4766 0.063 Uiso 1 1 calc R . .
C13 C 0.28795(5) 0.53117(14) 0.23302(9) 0.0181(3) Uani 1 1 d . A .
C23 C 0.28155(5) 0.56207(15) 0.16133(9) 0.0209(3) Uani 1 1 d . . .
C33 C 0.24509(5) 0.55675(17) 0.13017(10) 0.0264(4) Uani 1 1 d . A .
H33 H 0.2402 0.5772 0.0819 0.032 Uiso 1 1 calc R . .
C43 C 0.21581(5) 0.52229(18) 0.16813(11) 0.0300(4) Uani 1 1 d . . .
H43 H 0.1911 0.5200 0.1460 0.036 Uiso 1 1 calc R A .
C53 C 0.22245(5) 0.49131(17) 0.23797(11) 0.0270(4) Uani 1 1 d . A .
H53 H 0.2022 0.4674 0.2635 0.032 Uiso 1 1 calc R . .
C63 C 0.25840(5) 0.49438(15) 0.27201(10) 0.0215(3) Uani 1 1 d . . .
C73 C 0.31310(5) 0.60055(16) 0.11836(10) 0.0224(4) Uani 1 1 d . A .
H73 H 0.3358 0.6113 0.1517 0.027 Uiso 1 1 calc R . .
C83 C 0.32219(6) 0.51363(19) 0.06392(11) 0.0302(4) Uani 1 1 d . . .
H83A H 0.3265 0.4432 0.0878 0.045 Uiso 1 1 calc R A .
H83B H 0.3447 0.5353 0.0412 0.045 Uiso 1 1 calc R . .
H83C H 0.3012 0.5068 0.0279 0.045 Uiso 1 1 calc R . .
C93 C 0.30388(6) 0.71013(18) 0.08124(11) 0.0307(4) Uani 1 1 d . . .
H93A H 0.2828 0.7003 0.0457 0.046 Uiso 1 1 calc R A .
H93B H 0.3257 0.7358 0.0580 0.046 Uiso 1 1 calc R . .
H93C H 0.2973 0.7642 0.1164 0.046 Uiso 1 1 calc R . .
C103 C 0.26546(5) 0.45544(17) 0.34791(10) 0.0264(4) Uani 1 1 d . A .
H103 H 0.2908 0.4813 0.3662 0.032 Uiso 1 1 calc R . .
C113 C 0.26541(8) 0.3303(2) 0.34989(15) 0.0457(6) Uani 1 1 d . . .
H11J H 0.2407 0.3032 0.3326 0.069 Uiso 1 1 calc R A .
H11K H 0.2713 0.3054 0.3987 0.069 Uiso 1 1 calc R . .
H11L H 0.2842 0.3023 0.3197 0.069 Uiso 1 1 calc R . .
C123 C 0.23708(6) 0.4997(2) 0.39690(12) 0.0368(5) Uani 1 1 d . . .
H12A H 0.2364 0.5797 0.3940 0.055 Uiso 1 1 calc R A .
H12B H 0.2444 0.4775 0.4458 0.055 Uiso 1 1 calc R . .
H12C H 0.2123 0.4704 0.3823 0.055 Uiso 1 1 calc R . .
Fe2 Fe 0.123142(7) 0.89284(2) 0.456448(14) 0.01971(6) Uani 1 1 d . B .
N18 N 0.14542(5) 0.80620(14) 0.52757(9) 0.0270(3) Uani 1 1 d D . .
C18 C 0.14520(17) 0.7514(4) 0.58299(18) 0.0320(8) Uani 0.643(3) 1 d PD B 1
H18 H 0.1271 0.7701 0.6149 0.038 Uiso 0.643(3) 1 calc PR B 1
C28 C 0.17158(15) 0.6567(4) 0.6042(2) 0.0294(5) Uani 0.643(3) 1 d PD B 1
C38 C 0.20387(12) 0.6527(4) 0.5570(2) 0.0492(10) Uani 0.643(3) 1 d PD B 1
H38A H 0.2187 0.7198 0.5634 0.074 Uiso 0.643(3) 1 calc PR B 1
H38B H 0.1941 0.6465 0.5074 0.074 Uiso 0.643(3) 1 calc PR B 1
H38C H 0.2197 0.5893 0.5698 0.074 Uiso 0.643(3) 1 calc PR B 1
C48 C 0.14894(15) 0.5519(4) 0.5935(3) 0.0634(14) Uani 0.643(3) 1 d PD B 1
H48A H 0.1279 0.5534 0.6236 0.095 Uiso 0.643(3) 1 calc PR B 1
H48B H 0.1649 0.4888 0.6063 0.095 Uiso 0.643(3) 1 calc PR B 1
H48C H 0.1394 0.5460 0.5437 0.095 Uiso 0.643(3) 1 calc PR B 1
C58 C 0.18584(18) 0.6696(4) 0.6820(2) 0.0625(15) Uani 0.643(3) 1 d PD B 1
H58A H 0.1646 0.6713 0.7115 0.094 Uiso 0.643(3) 1 calc PR B 1
H58B H 0.2000 0.7379 0.6882 0.094 Uiso 0.643(3) 1 calc PR B 1
H58C H 0.2021 0.6077 0.6963 0.094 Uiso 0.643(3) 1 calc PR B 1
C18' C 0.1492(6) 0.7615(11) 0.5872(4) 0.0320(8) Uani 0.199(4) 1 d PD B 5
H18' H 0.1386 0.7985 0.6248 0.038 Uiso 0.199(4) 1 calc PR B 5
C28' C 0.1692(3) 0.6536(8) 0.6060(5) 0.0294(5) Uani 0.199(4) 1 d PD B 5
C38' C 0.1807(4) 0.5983(11) 0.5392(6) 0.0492(10) Uani 0.199(4) 1 d PD B 5
H38D H 0.1992 0.6436 0.5175 0.074 Uiso 0.199(4) 1 calc PR B 5
H38E H 0.1587 0.5891 0.5057 0.074 Uiso 0.199(4) 1 calc PR B 5
H38F H 0.1916 0.5265 0.5512 0.074 Uiso 0.199(4) 1 calc PR B 5
C48' C 0.1416(4) 0.5800(12) 0.6404(9) 0.0634(14) Uani 0.199(4) 1 d PD B 5
H48D H 0.1332 0.6162 0.6826 0.095 Uiso 0.199(4) 1 calc PR B 5
H48E H 0.1537 0.5106 0.6541 0.095 Uiso 0.199(4) 1 calc PR B 5
H48F H 0.1200 0.5660 0.6067 0.095 Uiso 0.199(4) 1 calc PR B 5
C58' C 0.2032(5) 0.6754(15) 0.6582(8) 0.0625(15) Uani 0.199(4) 1 d PD B 5
H58D H 0.1949 0.7074 0.7017 0.094 Uiso 0.199(4) 1 calc PR B 5
H58E H 0.2202 0.7262 0.6368 0.094 Uiso 0.199(4) 1 calc PR B 5
H58F H 0.2162 0.6064 0.6694 0.094 Uiso 0.199(4) 1 calc PR B 5
C18" C 0.1688(3) 0.7322(8) 0.5442(6) 0.0320(8) Uani 0.158(3) 1 d PD B 6
H18" H 0.1893 0.7276 0.5154 0.038 Uiso 0.158(3) 1 calc PR B 6
C28" C 0.1688(4) 0.6485(9) 0.6043(7) 0.0294(5) Uani 0.158(3) 1 d PD B 6
C38" C 0.1320(4) 0.6531(14) 0.6386(8) 0.0492(10) Uani 0.158(3) 1 d PD B 6
H38G H 0.1322 0.5990 0.6769 0.074 Uiso 0.158(3) 1 calc PR B 6
H38H H 0.1114 0.6368 0.6031 0.074 Uiso 0.158(3) 1 calc PR B 6
H38I H 0.1285 0.7263 0.6580 0.074 Uiso 0.158(3) 1 calc PR B 6
C48" C 0.2003(5) 0.6797(15) 0.6592(9) 0.0634(14) Uani 0.158(3) 1 d PD B 6
H48G H 0.2242 0.6766 0.6376 0.095 Uiso 0.158(3) 1 calc PR B 6
H48H H 0.2008 0.6285 0.6991 0.095 Uiso 0.158(3) 1 calc PR B 6
H48I H 0.1962 0.7541 0.6762 0.095 Uiso 0.158(3) 1 calc PR B 6
C58" C 0.1755(6) 0.5337(9) 0.5758(8) 0.0625(15) Uani 0.158(3) 1 d PD B 6
H58G H 0.1993 0.5321 0.5538 0.094 Uiso 0.158(3) 1 calc PR B 6
H58H H 0.1552 0.5143 0.5404 0.094 Uiso 0.158(3) 1 calc PR B 6
H58I H 0.1763 0.4810 0.6149 0.094 Uiso 0.158(3) 1 calc PR B 6
N15 N 0.13154(4) 1.03707(12) 0.41495(8) 0.0182(3) Uani 1 1 d . . .
N25 N 0.08058(4) 0.85339(13) 0.38872(9) 0.0232(3) Uani 1 1 d . . .
C15 C 0.1491(4) 1.2690(18) 0.3605(10) 0.0298(10) Uani 0.636(6) 1 d PD B 1
H15A H 0.1389 1.2904 0.4050 0.045 Uiso 0.636(6) 1 calc PR B 1
H15B H 0.1517 1.3339 0.3310 0.045 Uiso 0.636(6) 1 calc PR B 1
H15C H 0.1735 1.2346 0.3707 0.045 Uiso 0.636(6) 1 calc PR B 1
C25 C 0.13976(19) 1.1614(4) 0.2509(2) 0.0470(12) Uani 0.636(6) 1 d PD B 1
H25A H 0.1463 1.2295 0.2276 0.071 Uiso 0.636(6) 1 calc PR B 1
H25B H 0.1216 1.1207 0.2198 0.071 Uiso 0.636(6) 1 calc PR B 1
H25C H 0.1623 1.1169 0.2607 0.071 Uiso 0.636(6) 1 calc PR B 1
C35 C 0.08605(14) 1.2547(4) 0.3041(4) 0.0503(16) Uani 0.636(6) 1 d PD B 1
H35A H 0.0738 1.2673 0.3479 0.076 Uiso 0.636(6) 1 calc PR B 1
H35B H 0.0692 1.2136 0.2706 0.076 Uiso 0.636(6) 1 calc PR B 1
H35C H 0.0921 1.3251 0.2831 0.076 Uiso 0.636(6) 1 calc PR B 1
C45 C 0.12260(13) 1.1882(3) 0.3213(3) 0.0215(9) Uani 0.636(6) 1 d PD B 1
C15' C 0.1448(7) 1.267(3) 0.3606(18) 0.0298(10) Uani 0.364(6) 1 d PD B 5
H15D H 0.1685 1.2303 0.3538 0.045 Uiso 0.364(6) 1 calc PR B 5
H15E H 0.1421 1.2763 0.4114 0.045 Uiso 0.364(6) 1 calc PR B 5
H15F H 0.1444 1.3388 0.3375 0.045 Uiso 0.364(6) 1 calc PR B 5
C25' C 0.1185(3) 1.1797(7) 0.2508(4) 0.0470(12) Uani 0.364(6) 1 d PD B 5
H25D H 0.0951 1.1543 0.2260 0.071 Uiso 0.364(6) 1 calc PR B 5
H25E H 0.1379 1.1244 0.2467 0.071 Uiso 0.364(6) 1 calc PR B 5
H25F H 0.1262 1.2484 0.2296 0.071 Uiso 0.364(6) 1 calc PR B 5
C35' C 0.0767(2) 1.2594(8) 0.3402(7) 0.0503(16) Uani 0.364(6) 1 d PD B 5
H35D H 0.0779 1.3332 0.3204 0.076 Uiso 0.364(6) 1 calc PR B 5
H35E H 0.0739 1.2642 0.3912 0.076 Uiso 0.364(6) 1 calc PR B 5
H35F H 0.0554 1.2201 0.3170 0.076 Uiso 0.364(6) 1 calc PR B 5
C45' C 0.1127(3) 1.1981(5) 0.3281(6) 0.0215(9) Uani 0.364(6) 1 d PD B 5
C55 C 0.11178(6) 1.07906(15) 0.35897(10) 0.0227(4) Uani 1 1 d D B .
C65 C 0.08181(6) 1.02056(16) 0.32438(11) 0.0286(4) Uani 1 1 d . . .
H65 H 0.0695 1.0588 0.2856 0.034 Uiso 1 1 calc R B .
C75 C 0.06654(6) 0.91681(16) 0.33592(11) 0.0277(4) Uani 1 1 d D B .
C85 C 0.03268(9) 0.8882(4) 0.2817(2) 0.0342(9) Uani 0.822(3) 1 d PD B 1
C95 C 0.04361(10) 0.9044(3) 0.20531(18) 0.0578(10) Uani 0.822(3) 1 d PD B 1
H95A H 0.0662 0.8621 0.1983 0.087 Uiso 0.822(3) 1 calc PR B 1
H95B H 0.0484 0.9821 0.1971 0.087 Uiso 0.822(3) 1 calc PR B 1
H95C H 0.0232 0.8792 0.1719 0.087 Uiso 0.822(3) 1 calc PR B 1
C105 C 0.00104(8) 0.9669(3) 0.2968(2) 0.0517(9) Uani 0.822(3) 1 d PD B 1
H10D H -0.0212 0.9499 0.2653 0.078 Uiso 0.822(3) 1 calc PR B 1
H10E H 0.0089 1.0423 0.2884 0.078 Uiso 0.822(3) 1 calc PR B 1
H10F H -0.0048 0.9590 0.3462 0.078 Uiso 0.822(3) 1 calc PR B 1
C115 C 0.01751(10) 0.7724(3) 0.2852(2) 0.0559(11) Uani 0.822(3) 1 d PD B 1
H11S H 0.0090 0.7591 0.3324 0.084 Uiso 0.822(3) 1 calc PR B 1
H11T H 0.0373 0.7201 0.2761 0.084 Uiso 0.822(3) 1 calc PR B 1
H11U H -0.0035 0.7634 0.2494 0.084 Uiso 0.822(3) 1 calc PR B 1
C85' C 0.0283(3) 0.8840(19) 0.2955(11) 0.0342(9) Uani 0.178(3) 1 d PD B 5
C95' C -0.0062(4) 0.8514(15) 0.3383(8) 0.0578(10) Uani 0.178(3) 1 d PD B 5
H95D H -0.0286 0.8444 0.3055 0.087 Uiso 0.178(3) 1 calc PR B 5
H95E H -0.0103 0.9081 0.3735 0.087 Uiso 0.178(3) 1 calc PR B 5
H95F H -0.0011 0.7814 0.3624 0.087 Uiso 0.178(3) 1 calc PR B 5
C10' C 0.0349(4) 0.7850(13) 0.2472(10) 0.0517(9) Uani 0.178(3) 1 d PD B 5
H10G H 0.0129 0.7737 0.2141 0.078 Uiso 0.178(3) 1 calc PR B 5
H10H H 0.0394 0.7194 0.2764 0.078 Uiso 0.178(3) 1 calc PR B 5
H10I H 0.0567 0.7992 0.2205 0.078 Uiso 0.178(3) 1 calc PR B 5
C11' C 0.0122(5) 0.9751(11) 0.2461(11) 0.0559(11) Uani 0.178(3) 1 d PD B 5
H11V H 0.0289 0.9871 0.2082 0.084 Uiso 0.178(3) 1 calc PR B 5
H11W H 0.0102 1.0428 0.2733 0.084 Uiso 0.178(3) 1 calc PR B 5
H11X H -0.0126 0.9536 0.2254 0.084 Uiso 0.178(3) 1 calc PR B 5
C16 C 0.16270(5) 1.08898(14) 0.45383(9) 0.0186(3) Uani 1 1 d . B .
C26 C 0.19924(5) 1.06741(15) 0.43524(10) 0.0215(3) Uani 1 1 d . . .
C36 C 0.22899(5) 1.11637(16) 0.47494(11) 0.0266(4) Uani 1 1 d . B .
H36 H 0.2538 1.1045 0.4622 0.032 Uiso 1 1 calc R . .
C46 C 0.22315(6) 1.18204(18) 0.53258(11) 0.0305(4) Uani 1 1 d . . .
H46 H 0.2438 1.2156 0.5587 0.037 Uiso 1 1 calc R B .
C56 C 0.18732(6) 1.19876(17) 0.55214(10) 0.0278(4) Uani 1 1 d . B .
H56 H 0.1836 1.2423 0.5926 0.033 Uiso 1 1 calc R . .
C66 C 0.15654(5) 1.15300(15) 0.51380(10) 0.0221(3) Uani 1 1 d . . .
C76 C 0.20682(6) 0.98984(16) 0.37547(11) 0.0256(4) Uani 1 1 d . B .
H76 H 0.1825 0.9743 0.3477 0.031 Uiso 1 1 calc R . .
C86 C 0.23392(8) 1.0372(2) 0.32452(13) 0.0415(6) Uani 1 1 d . . .
H86A H 0.2237 1.1056 0.3042 0.062 Uiso 1 1 calc R B .
H86B H 0.2372 0.9846 0.2864 0.062 Uiso 1 1 calc R . .
H86C H 0.2581 1.0516 0.3505 0.062 Uiso 1 1 calc R . .
C96 C 0.22230(6) 0.88155(18) 0.40644(13) 0.0346(5) Uani 1 1 d . . .
H96A H 0.2474 0.8936 0.4296 0.052 Uiso 1 1 calc R B .
H96B H 0.2237 0.8279 0.3683 0.052 Uiso 1 1 calc R . .
H96C H 0.2058 0.8540 0.4413 0.052 Uiso 1 1 calc R . .
C106 C 0.11748(6) 1.16966(17) 0.53782(10) 0.0264(4) Uani 1 1 d . B .
H106 H 0.0991 1.1455 0.4985 0.032 Uiso 1 1 calc R . .
C116 C 0.10932(7) 1.28954(18) 0.55449(12) 0.0357(5) Uani 1 1 d . . .
H11P H 0.1270 1.3149 0.5931 0.054 Uiso 1 1 calc R B .
H11Q H 0.0837 1.2961 0.5688 0.054 Uiso 1 1 calc R . .
H11R H 0.1120 1.3343 0.5122 0.054 Uiso 1 1 calc R . .
C126 C 0.11226(7) 1.09738(18) 0.60255(12) 0.0346(5) Uani 1 1 d . . .
H12G H 0.1165 1.0207 0.5904 0.052 Uiso 1 1 calc R B .
H12H H 0.0867 1.1059 0.6168 0.052 Uiso 1 1 calc R . .
H12I H 0.1302 1.1193 0.6417 0.052 Uiso 1 1 calc R . .
C17 C 0.06888(5) 0.74576(15) 0.40741(11) 0.0253(4) Uani 1 1 d . B .
C27 C 0.04515(6) 0.73342(18) 0.46266(13) 0.0324(5) Uani 1 1 d . . .
C37 C 0.03760(7) 0.6281(2) 0.48608(16) 0.0420(6) Uani 1 1 d . B .
H37 H 0.0215 0.6185 0.5232 0.050 Uiso 1 1 calc R . .
C47 C 0.05320(7) 0.53767(19) 0.45590(16) 0.0442(6) Uani 1 1 d . . .
H47 H 0.0477 0.4664 0.4721 0.053 Uiso 1 1 calc R B .
C57 C 0.07677(6) 0.55083(17) 0.40227(14) 0.0373(5) Uani 1 1 d . B .
H57 H 0.0875 0.4881 0.3823 0.045 Uiso 1 1 calc R . .
C67 C 0.08515(5) 0.65420(16) 0.37671(12) 0.0275(4) Uani 1 1 d . . .
C77 C 0.02875(6) 0.8323(2) 0.49843(15) 0.0401(6) Uani 1 1 d . B .
H77 H 0.0340 0.8982 0.4696 0.048 Uiso 1 1 calc R . .
C87 C -0.01361(8) 0.8240(3) 0.5010(3) 0.0781(12) Uani 1 1 d . . .
H87A H -0.0195 0.7655 0.5337 0.117 Uiso 1 1 calc R B .
H87B H -0.0251 0.8076 0.4535 0.117 Uiso 1 1 calc R . .
H87C H -0.0234 0.8936 0.5174 0.117 Uiso 1 1 calc R . .
C97 C 0.04779(8) 0.8493(2) 0.57233(15) 0.0496(7) Uani 1 1 d . . .
H97A H 0.0388 0.9175 0.5923 0.074 Uiso 1 1 calc R B .
H97B H 0.0749 0.8537 0.5695 0.074 Uiso 1 1 calc R . .
H97C H 0.0419 0.7878 0.6028 0.074 Uiso 1 1 calc R . .
C107 C 0.11206(6) 0.66712(16) 0.31915(12) 0.0283(4) Uani 1 1 d . B .
H107 H 0.1084 0.7417 0.2981 0.034 Uiso 1 1 calc R . .
C117 C 0.10624(8) 0.5835(2) 0.25919(13) 0.0420(6) Uani 1 1 d . . .
H11M H 0.1122 0.5102 0.2777 0.063 Uiso 1 1 calc R B .
H11N H 0.1227 0.6012 0.2218 0.063 Uiso 1 1 calc R . .
H11O H 0.0801 0.5855 0.2397 0.063 Uiso 1 1 calc R . .
C127 C 0.15237(7) 0.6593(3) 0.35153(15) 0.0515(7) Uani 1 1 d . . .
H12J H 0.1565 0.7137 0.3894 0.077 Uiso 1 1 calc R B .
H12K H 0.1696 0.6733 0.3148 0.077 Uiso 1 1 calc R . .
H12L H 0.1569 0.5859 0.3712 0.077 Uiso 1 1 calc R . .
C19 C 0.43960(14) 0.7425(4) 0.1810(2) 0.0937(14) Uani 1 1 d . . .
H19A H 0.4294 0.8169 0.1788 0.141 Uiso 1 1 calc R . .
H19B H 0.4639 0.7428 0.2087 0.141 Uiso 1 1 calc R . .
H19C H 0.4224 0.6939 0.2036 0.141 Uiso 1 1 calc R . .
C29 C 0.44458(8) 0.7023(2) 0.10670(15) 0.0449(6) Uani 1 1 d . . .
C39 C 0.47955(7) 0.6724(2) 0.08732(15) 0.0418(6) Uani 1 1 d . . .
H39 H 0.5007 0.6784 0.1206 0.050 Uiso 1 1 calc R . .
C49 C 0.48396(7) 0.6338(2) 0.01988(17) 0.0468(6) Uani 1 1 d . . .
H49 H 0.5082 0.6148 0.0068 0.056 Uiso 1 1 calc R . .
C59 C 0.45348(9) 0.6228(2) -0.02863(16) 0.0504(7) Uani 1 1 d . . .
H59 H 0.4566 0.5956 -0.0748 0.060 Uiso 1 1 calc R . .
C69 C 0.41874(8) 0.6514(2) -0.00964(15) 0.0454(6) Uani 1 1 d . . .
H69 H 0.3975 0.6435 -0.0426 0.054 Uiso 1 1 calc R . .
C79 C 0.41463(7) 0.6914(2) 0.05681(17) 0.0470(6) Uani 1 1 d . . .
H79 H 0.3904 0.7122 0.0690 0.056 Uiso 1 1 calc R . .

loop_
_atom_site_aniso_label
_atom_site_aniso_U_11
_atom_site_aniso_U_22
_atom_site_aniso_U_33
_atom_site_aniso_U_23
_atom_site_aniso_U_13
_atom_site_aniso_U_12
Fe1 0.01910(12) 0.01616(12) 0.02318(13) -0.00517(9) -0.00057(9) 0.00078(9)
N14 0.0298(8) 0.0215(8) 0.0319(9) -0.0059(7) -0.0023(7) 0.0001(7)
C14 0.0448(15) 0.0251(12) 0.0288(12) -0.0035(10) 0.0075(11) -0.0096(11)
C24 0.0387(15) 0.0217(13) 0.0258(14) -0.0055(11) 0.0016(10) -0.0058(11)
C34 0.073(2) 0.0447(19) 0.0355(16) -0.0144(14) -0.0171(16) 0.0107(17)
C44 0.044(3) 0.0321(13) 0.0455(16) -0.0019(11) -0.006(2) -0.0017(19)
C54 0.052(2) 0.0344(16) 0.068(2) -0.0147(15) 0.0223(17) -0.0196(14)
C14' 0.0448(15) 0.0251(12) 0.0288(12) -0.0035(10) 0.0075(11) -0.0096(11)
C24' 0.0387(15) 0.0217(13) 0.0258(14) -0.0055(11) 0.0016(10) -0.0058(11)
C34' 0.037(6) 0.041(7) 0.054(8) 0.000(6) -0.008(6) -0.008(5)
C44' 0.044(3) 0.0321(13) 0.0455(16) -0.0019(11) -0.006(2) -0.0017(19)
C54' 0.063(8) 0.025(5) 0.040(6) -0.001(5) 0.019(6) 0.001(5)
N11 0.0174(6) 0.0163(7) 0.0214(7) -0.0010(5) 0.0022(5) 0.0017(5)
N21 0.0155(6) 0.0201(7) 0.0167(6) -0.0018(5) 0.0017(5) 0.0003(5)
C11 0.0220(9) 0.0302(11) 0.0436(12) -0.0020(9) -0.0041(8) -0.0042(8)
C21 0.0322(10) 0.0409(12) 0.0224(9) -0.0058(8) -0.0048(8) 0.0059(9)
C31 0.0218(9) 0.0316(11) 0.0324(10) -0.0057(8) -0.0084(8) 0.0054(8)
C41 0.0201(8) 0.0242(9) 0.0236(9) -0.0034(7) -0.0024(7) 0.0009(7)
C51 0.0190(8) 0.0202(8) 0.0173(7) 0.0000(6) 0.0014(6) -0.0002(6)
C61 0.0201(8) 0.0191(8) 0.0208(8) -0.0043(6) 0.0001(6) 0.0000(6)
C71 0.0205(8) 0.0171(8) 0.0146(7) -0.0010(6) 0.0043(6) 0.0000(6)
C81 0.0237(8) 0.0182(8) 0.0200(8) -0.0043(6) 0.0026(7) 0.0025(7)
C91 0.0311(10) 0.0220(9) 0.0279(9) -0.0063(7) -0.0018(8) 0.0092(8)
C101 0.0332(10) 0.0308(10) 0.0198(8) -0.0069(7) 0.0035(7) 0.0073(8)
C111 0.0352(11) 0.0190(9) 0.0367(11) -0.0017(8) 0.0077(9) -0.0011(8)
C12 0.0199(8) 0.0181(8) 0.0191(8) -0.0021(6) -0.0006(6) 0.0022(6)
C22 0.0197(8) 0.0246(9) 0.0215(8) -0.0023(7) 0.0021(7) 0.0005(7)
C32 0.0252(9) 0.0324(11) 0.0298(10) -0.0055(8) 0.0059(8) 0.0063(8)
C42 0.0354(11) 0.0228(10) 0.0411(12) -0.0061(8) 0.0020(9) 0.0102(8)
C52 0.0343(10) 0.0192(9) 0.0322(10) 0.0023(7) 0.0012(8) 0.0037(8)
C62 0.0253(9) 0.0215(9) 0.0224(8) -0.0003(7) 0.0007(7) 0.0020(7)
C72 0.0234(9) 0.0283(10) 0.0254(9) -0.0004(7) 0.0049(7) -0.0015(7)
C82 0.041(3) 0.045(3) 0.030(2) 0.0116(18) -0.0042(18) -0.010(2)
C92 0.0278(18) 0.053(3) 0.064(5) 0.019(5) 0.013(2) -0.002(2)
C72' 0.0234(9) 0.0283(10) 0.0254(9) -0.0004(7) 0.0049(7) -0.0015(7)
C82' 0.041(3) 0.045(3) 0.030(2) 0.0116(18) -0.0042(18) -0.010(2)
C92' 0.0278(18) 0.053(3) 0.064(5) 0.019(5) 0.013(2) -0.002(2)
C102 0.0368(11) 0.0248(10) 0.0256(9) 0.0037(7) 0.0085(8) -0.0007(8)
C112 0.0359(11) 0.0379(12) 0.0373(12) 0.0061(9) 0.0062(9) -0.0041(9)
C122 0.0528(15) 0.0478(14) 0.0245(10) 0.0056(10) 0.0030(10) -0.0086(12)
C13 0.0166(7) 0.0174(8) 0.0201(8) -0.0039(6) 0.0005(6) 0.0020(6)
C23 0.0221(8) 0.0208(8) 0.0199(8) -0.0045(6) 0.0013(7) 0.0004(7)
C33 0.0242(9) 0.0340(11) 0.0201(8) -0.0051(7) -0.0031(7) 0.0019(8)
C43 0.0186(8) 0.0373(11) 0.0333(10) -0.0084(9) -0.0021(7) -0.0001(8)
C53 0.0184(8) 0.0300(10) 0.0330(10) -0.0043(8) 0.0048(7) -0.0021(7)
C63 0.0185(8) 0.0201(8) 0.0262(9) -0.0025(7) 0.0040(7) 0.0006(6)
C73 0.0215(8) 0.0279(9) 0.0179(8) -0.0018(7) 0.0008(6) -0.0008(7)
C83 0.0276(10) 0.0362(11) 0.0274(10) -0.0066(8) 0.0060(8) 0.0027(8)
C93 0.0365(11) 0.0323(11) 0.0240(9) 0.0023(8) 0.0059(8) 0.0002(9)
C103 0.0225(9) 0.0307(10) 0.0267(9) 0.0052(8) 0.0071(7) 0.0030(7)
C113 0.0582(16) 0.0329(12) 0.0487(14) 0.0127(11) 0.0212(12) 0.0057(11)
C123 0.0310(11) 0.0531(14) 0.0274(10) 0.0031(10) 0.0092(8) 0.0101(10)
Fe2 0.02200(13) 0.01560(12) 0.02112(12) 0.00214(9) -0.00089(9) -0.00010(9)
N18 0.0299(8) 0.0234(8) 0.0271(8) 0.0061(6) -0.0027(7) -0.0044(7)
C18 0.0381(19) 0.0326(15) 0.0258(12) 0.0046(11) 0.0053(11) 0.0059(14)
C28 0.0365(12) 0.0254(11) 0.0255(10) 0.0067(8) -0.0020(9) 0.0011(9)
C38 0.041(2) 0.052(2) 0.055(2) 0.0136(19) 0.0053(18) 0.0169(17)
C48 0.060(3) 0.034(2) 0.095(4) 0.019(2) -0.003(3) -0.011(2)
C58 0.093(4) 0.060(3) 0.031(2) 0.011(2) -0.017(2) 0.014(3)
C18' 0.0381(19) 0.0326(15) 0.0258(12) 0.0046(11) 0.0053(11) 0.0059(14)
C28' 0.0365(12) 0.0254(11) 0.0255(10) 0.0067(8) -0.0020(9) 0.0011(9)
C38' 0.041(2) 0.052(2) 0.055(2) 0.0136(19) 0.0053(18) 0.0169(17)
C48' 0.060(3) 0.034(2) 0.095(4) 0.019(2) -0.003(3) -0.011(2)
C58' 0.093(4) 0.060(3) 0.031(2) 0.011(2) -0.017(2) 0.014(3)
C18" 0.0381(19) 0.0326(15) 0.0258(12) 0.0046(11) 0.0053(11) 0.0059(14)
C28" 0.0365(12) 0.0254(11) 0.0255(10) 0.0067(8) -0.0020(9) 0.0011(9)
C38" 0.041(2) 0.052(2) 0.055(2) 0.0136(19) 0.0053(18) 0.0169(17)
C48" 0.060(3) 0.034(2) 0.095(4) 0.019(2) -0.003(3) -0.011(2)
C58" 0.093(4) 0.060(3) 0.031(2) 0.011(2) -0.017(2) 0.014(3)
N15 0.0197(7) 0.0152(7) 0.0190(7) -0.0002(5) -0.0020(5) 0.0004(5)
N25 0.0215(7) 0.0145(7) 0.0330(8) -0.0015(6) -0.0021(6) 0.0006(6)
C15 0.033(3) 0.0234(13) 0.0323(10) 0.0098(9) -0.002(2) -0.009(2)
C25 0.086(4) 0.0320(19) 0.0254(13) 0.0071(12) 0.018(2) -0.001(2)
C35 0.030(2) 0.0170(12) 0.100(5) 0.013(3) -0.018(2) -0.0009(15)
C45 0.023(3) 0.0138(10) 0.0268(15) 0.0021(10) -0.0041(16) 0.0077(11)
C15' 0.033(3) 0.0234(13) 0.0323(10) 0.0098(9) -0.002(2) -0.009(2)
C25' 0.086(4) 0.0320(19) 0.0254(13) 0.0071(12) 0.018(2) -0.001(2)
C35' 0.030(2) 0.0170(12) 0.100(5) 0.013(3) -0.018(2) -0.0009(15)
C45' 0.023(3) 0.0138(10) 0.0268(15) 0.0021(10) -0.0041(16) 0.0077(11)
C55 0.0298(9) 0.0154(8) 0.0220(8) -0.0011(6) -0.0035(7) 0.0028(7)
C65 0.0373(11) 0.0172(9) 0.0287(10) -0.0005(7) -0.0144(8) 0.0041(8)
C75 0.0260(9) 0.0181(9) 0.0370(11) -0.0060(8) -0.0105(8) 0.0039(7)
C85 0.0310(13) 0.0238(11) 0.044(2) -0.0086(14) -0.0186(13) 0.0052(10)
C95 0.0523(19) 0.074(2) 0.0432(17) -0.0201(17) -0.0229(15) -0.0110(17)
C105 0.0278(14) 0.0420(17) 0.082(3) -0.0188(17) -0.0196(15) 0.0117(12)
C115 0.0396(17) 0.0291(15) 0.092(3) -0.0052(16) -0.0378(18) -0.0036(12)
C85' 0.0310(13) 0.0238(11) 0.044(2) -0.0086(14) -0.0186(13) 0.0052(10)
C95' 0.0523(19) 0.074(2) 0.0432(17) -0.0201(17) -0.0229(15) -0.0110(17)
C10' 0.0278(14) 0.0420(17) 0.082(3) -0.0188(17) -0.0196(15) 0.0117(12)
C11' 0.0396(17) 0.0291(15) 0.092(3) -0.0052(16) -0.0378(18) -0.0036(12)
C16 0.0223(8) 0.0140(7) 0.0189(8) 0.0020(6) -0.0019(6) -0.0008(6)
C26 0.0241(9) 0.0184(8) 0.0222(8) 0.0027(7) 0.0021(7) -0.0011(7)
C36 0.0222(9) 0.0265(10) 0.0309(10) 0.0044(8) 0.0003(7) -0.0035(7)
C46 0.0301(10) 0.0314(11) 0.0287(10) 0.0004(8) -0.0059(8) -0.0098(8)
C56 0.0369(11) 0.0243(9) 0.0215(9) -0.0026(7) -0.0021(8) -0.0053(8)
C66 0.0272(9) 0.0193(8) 0.0196(8) 0.0000(6) 0.0002(7) 0.0006(7)
C76 0.0264(9) 0.0233(9) 0.0279(9) -0.0020(7) 0.0073(7) -0.0017(7)
C86 0.0555(15) 0.0364(12) 0.0355(12) -0.0044(10) 0.0219(11) -0.0106(11)
C96 0.0338(11) 0.0260(10) 0.0455(13) 0.0002(9) 0.0132(9) 0.0048(8)
C106 0.0293(10) 0.0260(10) 0.0240(9) -0.0053(7) 0.0030(7) 0.0027(8)
C116 0.0476(13) 0.0277(11) 0.0328(11) -0.0031(8) 0.0089(10) 0.0079(9)
C126 0.0385(12) 0.0290(11) 0.0380(12) 0.0000(9) 0.0146(9) -0.0006(9)
C17 0.0200(8) 0.0162(8) 0.0386(11) -0.0005(7) -0.0034(7) -0.0009(7)
C27 0.0210(9) 0.0257(10) 0.0508(13) -0.0014(9) 0.0036(9) -0.0002(7)
C37 0.0300(11) 0.0336(12) 0.0637(16) 0.0058(11) 0.0109(11) -0.0056(9)
C47 0.0400(13) 0.0218(10) 0.0715(18) 0.0079(11) 0.0081(12) -0.0058(9)
C57 0.0339(11) 0.0175(9) 0.0603(15) -0.0013(9) 0.0024(10) 0.0003(8)
C67 0.0218(9) 0.0175(9) 0.0423(11) -0.0027(8) -0.0029(8) -0.0005(7)
C77 0.0273(10) 0.0314(11) 0.0638(16) -0.0036(11) 0.0178(11) 0.0022(9)
C87 0.0291(13) 0.063(2) 0.145(4) -0.025(2) 0.0208(18) 0.0064(13)
C97 0.0501(15) 0.0472(15) 0.0540(16) -0.0075(12) 0.0209(13) 0.0050(12)
C107 0.0272(9) 0.0189(9) 0.0385(11) -0.0059(8) -0.0002(8) 0.0014(7)
C117 0.0585(16) 0.0273(11) 0.0392(12) -0.0094(9) -0.0035(11) -0.0024(10)
C127 0.0269(11) 0.083(2) 0.0445(14) -0.0209(14) 0.0022(10) 0.0071(12)
C19 0.102(3) 0.112(4) 0.070(2) -0.037(2) 0.021(2) -0.022(3)
C29 0.0451(14) 0.0394(13) 0.0506(15) -0.0044(11) 0.0065(11) -0.0089(11)
C39 0.0296(11) 0.0329(12) 0.0609(16) 0.0050(11) -0.0095(11) -0.0082(9)
C49 0.0312(12) 0.0354(13) 0.0758(19) 0.0017(12) 0.0170(12) -0.0052(10)
C59 0.0613(17) 0.0464(15) 0.0452(14) 0.0030(12) 0.0150(13) -0.0149(13)
C69 0.0429(13) 0.0395(13) 0.0513(15) 0.0167(11) -0.0115(11) -0.0072(11)
C79 0.0287(11) 0.0386(13) 0.0736(19) 0.0025(13) 0.0025(12) 0.0010(10)

loop_
_atom_type_symbol
_atom_type_description
_atom_type_scat_dispersion_real
_atom_type_scat_dispersion_imag
_atom_type_scat_source
C C 0.0033 0.0016 'International Tables Vol C Tables 4.2.6.8 and 6.1.1.4'
H H 0.0000 0.0000 'International Tables Vol C Tables 4.2.6.8 and 6.1.1.4'
N N 0.0061 0.0033 'International Tables Vol C Tables 4.2.6.8 and 6.1.1.4'
Fe Fe 0.3463 0.8444 'International Tables Vol C Tables 4.2.6.8 and 6.1.1.4'

loop_
_geom_angle_atom_site_label_1
_geom_angle_atom_site_label_2
_geom_angle_atom_site_label_3
_geom_angle
N14 Fe1 N21 138.70(7)
N14 Fe1 N11 126.53(7)
N21 Fe1 N11 94.69(6)
C14' N14 Fe1 155.2(5)
C14 N14 Fe1 143.02(18)
N14 C14 C24 127.2(3)
N14 C14 H14 116.4
C24 C14 H14 116.4
C54 C24 C14 111.0(4)
C54 C24 C34 110.7(4)
C14 C24 C34 108.3(4)
C54 C24 C44 111.2(5)
C14 C24 C44 106.8(4)
C34 C24 C44 108.7(4)
N14 C14' C24' 125.0(11)
N14 C14' H14' 117.5
C24' C14' H14' 117.5
C54' C24' C44' 112(2)
C54' C24' C14' 111.1(13)
C44' C24' C14' 109.4(18)
C54' C24' C34' 111.5(14)
C44' C24' C34' 105.8(17)
C14' C24' C34' 106.9(15)
C51 N11 C12 129.73(15)
C51 N11 Fe1 125.89(12)
C12 N11 Fe1 104.11(11)
C71 N21 C13 127.19(15)
C71 N21 Fe1 125.49(12)
C13 N21 Fe1 106.96(11)
C41 C11 H11D 109.5
C41 C11 H11E 109.5
H11D C11 H11E 109.5
C41 C11 H11F 109.5
H11D C11 H11F 109.5
H11E C11 H11F 109.5
C41 C21 H21A 109.5
C41 C21 H21B 109.5
H21A C21 H21B 109.5
C41 C21 H21C 109.5
H21A C21 H21C 109.5
H21B C21 H21C 109.5
C41 C31 H31A 109.5
C41 C31 H31B 109.5
H31A C31 H31B 109.5
C41 C31 H31C 109.5
H31A C31 H31C 109.5
H31B C31 H31C 109.5
C31 C41 C21 107.00(17)
C31 C41 C11 106.68(16)
C21 C41 C11 109.45(17)
C31 C41 C51 115.97(15)
C21 C41 C51 107.64(15)
C11 C41 C51 109.97(16)
N11 C51 C61 120.37(16)
N11 C51 C41 125.72(16)
C61 C51 C41 113.87(15)
C71 C61 C51 132.32(17)
C71 C61 H61 113.8
C51 C61 H61 113.8
N21 C71 C61 121.14(16)
N21 C71 C81 125.20(15)
C61 C71 C81 113.65(15)
C91 C81 C101 106.77(15)
C91 C81 C111 105.97(16)
C101 C81 C111 109.82(16)
C91 C81 C71 117.39(15)
C101 C81 C71 108.98(15)
C111 C81 C71 107.76(15)
C81 C91 H91A 109.5
C81 C91 H91B 109.5
H91A C91 H91B 109.5
C81 C91 H91C 109.5
H91A C91 H91C 109.5
H91B C91 H91C 109.5
C81 C101 H10A 109.5
C81 C101 H10B 109.5
H10A C101 H10B 109.5
C81 C101 H10C 109.5
H10A C101 H10C 109.5
H10B C101 H10C 109.5
C81 C111 H11A 109.5
C81 C111 H11B 109.5
H11A C111 H11B 109.5
C81 C111 H11C 109.5
H11A C111 H11C 109.5
H11B C111 H11C 109.5
C62 C12 C22 120.86(16)
C62 C12 N11 119.46(16)
C22 C12 N11 118.82(16)
C32 C22 C12 118.11(18)
C32 C22 C72 120.94(17)
C12 C22 C72 120.91(16)
C42 C32 C22 121.42(18)
C42 C32 H32 119.3
C22 C32 H32 119.3
C52 C42 C32 119.87(19)
C52 C42 H42 120.1
C32 C42 H42 120.1
C42 C52 C62 121.21(19)
C42 C52 H52 119.4
C62 C52 H52 119.4
C52 C62 C12 118.50(17)
C52 C62 C102 119.39(18)
C12 C62 C102 122.11(17)
C22 C72 C92 115.5(8)
C22 C72 C82 112.9(4)
C92 C72 C82 108.0(6)
C22 C72 H72 106.6
C92 C72 H72 106.6
C82 C72 H72 106.6
C62 C102 C112 111.57(18)
C62 C102 C122 111.30(19)
C112 C102 C122 109.73(18)
C62 C102 H102 108.0
C112 C102 H102 108.0
C122 C102 H102 108.0
C102 C112 H11G 109.5
C102 C112 H11H 109.5
H11G C112 H11H 109.5
C102 C112 H11I 109.5
H11G C112 H11I 109.5
H11H C112 H11I 109.5
C102 C122 H12D 109.5
C102 C122 H12E 109.5
H12D C122 H12E 109.5
C102 C122 H12F 109.5
H12D C122 H12F 109.5
H12E C122 H12F 109.5
C23 C13 C63 121.05(16)
C23 C13 N21 119.62(15)
C63 C13 N21 118.98(16)
C33 C23 C13 118.14(17)
C33 C23 C73 120.13(17)
C13 C23 C73 121.73(16)
C43 C33 C23 121.33(18)
C43 C33 H33 119.3
C23 C33 H33 119.3
C53 C43 C33 120.02(18)
C53 C43 H43 120.0
C33 C43 H43 120.0
C43 C53 C63 121.30(18)
C43 C53 H53 119.4
C63 C53 H53 119.4
C53 C63 C13 118.15(17)
C53 C63 C103 120.58(17)
C13 C63 C103 121.24(16)
C23 C73 C83 110.58(16)
C23 C73 C93 111.84(16)
C83 C73 C93 110.28(16)
C23 C73 H73 108.0
C83 C73 H73 108.0
C93 C73 H73 108.0
C73 C83 H83A 109.5
C73 C83 H83B 109.5
H83A C83 H83B 109.5
C73 C83 H83C 109.5
H83A C83 H83C 109.5
H83B C83 H83C 109.5
C73 C93 H93A 109.5
C73 C93 H93B 109.5
H93A C93 H93B 109.5
C73 C93 H93C 109.5
H93A C93 H93C 109.5
H93B C93 H93C 109.5
C63 C103 C123 113.17(17)
C63 C103 C113 109.68(18)
C123 C103 C113 109.71(18)
C63 C103 H103 108.0
C123 C103 H103 108.0
C113 C103 H103 108.0
C103 C113 H11J 109.5
C103 C113 H11K 109.5
H11J C113 H11K 109.5
C103 C113 H11L 109.5
H11J C113 H11L 109.5
H11K C113 H11L 109.5
C103 C123 H12A 109.5
C103 C123 H12B 109.5
H12A C123 H12B 109.5
C103 C123 H12C 109.5
H12A C123 H12C 109.5
H12B C123 H12C 109.5
N18 Fe2 N15 137.41(7)
N18 Fe2 N25 127.03(7)
N15 Fe2 N25 95.43(6)
C18 N18 Fe2 153.2(3)
C18' N18 Fe2 156.8(7)
C18" N18 Fe2 146.9(5)
N18 C18 C28 125.8(4)
N18 C18 H18 117.1
C28 C18 H18 117.1
C38 C28 C48 108.6(5)
C38 C28 C18 110.8(3)
C48 C28 C18 106.8(4)
C38 C28 C58 110.9(4)
C48 C28 C58 110.5(4)
C18 C28 C58 109.2(4)
C28 C38 H38A 109.5
C28 C38 H38B 109.5
H38A C38 H38B 109.5
C28 C38 H38C 109.5
H38A C38 H38C 109.5
H38B C38 H38C 109.5
C28 C48 H48A 109.5
C28 C48 H48B 109.5
H48A C48 H48B 109.5
C28 C48 H48C 109.5
H48A C48 H48C 109.5
H48B C48 H48C 109.5
C28 C58 H58A 109.5
C28 C58 H58B 109.5
H58A C58 H58B 109.5
C28 C58 H58C 109.5
H58A C58 H58C 109.5
H58B C58 H58C 109.5
N18 C18' C28' 127.1(8)
N18 C18' H18' 116.4
C28' C18' H18' 116.4
C38' C28' C48' 108.7(7)
C38' C28' C18' 110.0(6)
C48' C28' C18' 107.4(6)
C38' C28' C58' 111.2(7)
C48' C28' C58' 109.9(7)
C18' C28' C58' 109.6(6)
C28' C38' H38D 109.5
C28' C38' H38E 109.5
H38D C38' H38E 109.5
C28' C38' H38F 109.5
H38D C38' H38F 109.5
H38E C38' H38F 109.5
C28' C48' H48D 109.5
C28' C48' H48E 109.5
H48D C48' H48E 109.5
C28' C48' H48F 109.5
H48D C48' H48F 109.5
H48E C48' H48F 109.5
C28' C58' H58D 109.5
C28' C58' H58E 109.5
H58D C58' H58E 109.5
C28' C58' H58F 109.5
H58D C58' H58F 109.5
H58E C58' H58F 109.5
N18 C18" C28" 128.9(8)
N18 C18" H18" 115.6
C28" C18" H18" 115.6
C38" C28" C48" 108.8(8)
C38" C28" C58" 110.5(7)
C48" C28" C58" 110.0(7)
C38" C28" C18" 110.1(6)
C48" C28" C18" 107.3(7)
C58" C28" C18" 110.0(7)
C28" C38" H38G 109.5
C28" C38" H38H 109.5
H38G C38" H38H 109.5
C28" C38" H38I 109.5
H38G C38" H38I 109.5
H38H C38" H38I 109.5
C28" C48" H48G 109.5
C28" C48" H48H 109.5
H48G C48" H48H 109.5
C28" C48" H48I 109.5
H48G C48" H48I 109.5
H48H C48" H48I 109.5
C28" C58" H58G 109.5
C28" C58" H58H 109.5
H58G C58" H58H 109.5
C28" C58" H58I 109.5
H58G C58" H58I 109.5
H58H C58" H58I 109.5
C55 N15 C16 125.59(15)
C55 N15 Fe2 125.18(13)
C16 N15 Fe2 109.23(11)
C75 N25 C17 128.18(17)
C75 N25 Fe2 124.93(13)
C17 N25 Fe2 106.88(12)
C15 C45 C25 106.4(7)
C15 C45 C35 104.2(8)
C25 C45 C35 108.5(4)
C15 C45 C55 119.6(11)
C25 C45 C55 109.8(3)
C35 C45 C55 107.7(3)
C25' C45' C15' 108.5(14)
C25' C45' C35' 113.7(8)
C15' C45' C35' 106.9(14)
C25' C45' C55 103.3(6)
C15' C45' C55 113.6(19)
C35' C45' C55 110.9(6)
N15 C55 C65 120.90(17)
N15 C55 C45' 129.0(5)
C65 C55 C45' 109.6(4)
N15 C55 C45 123.5(3)
C65 C55 C45 115.2(3)
C75 C65 C55 132.73(18)
C75 C65 H65 113.6
C55 C65 H65 113.6
N25 C75 C65 120.82(17)
N25 C75 C85 126.1(2)
C65 C75 C85 113.1(2)
N25 C75 C85' 118.8(9)
C65 C75 C85' 119.4(9)
C115 C85 C105 107.7(3)
C115 C85 C95 106.2(4)
C105 C85 C95 109.9(4)
C115 C85 C75 116.2(3)
C105 C85 C75 106.6(3)
C95 C85 C75 110.2(3)
C11' C85' C10' 106.0(14)
C11' C85' C75 112.5(13)
C10' C85' C75 108.5(13)
C11' C85' C95' 102.9(14)
C10' C85' C95' 105.6(14)
C75 C85' C95' 120.3(13)
C26 C16 C66 120.81(17)
C26 C16 N15 119.44(16)
C66 C16 N15 119.51(16)
C36 C26 C16 118.31(17)
C36 C26 C76 119.80(17)
C16 C26 C76 121.85(17)
C46 C36 C26 121.22(19)
C46 C36 H36 119.4
C26 C36 H36 119.4
C56 C46 C36 119.92(19)
C56 C46 H46 120.0
C36 C46 H46 120.0
C46 C56 C66 121.25(19)
C46 C56 H56 119.4
C66 C56 H56 119.4
C56 C66 C16 118.38(18)
C56 C66 C106 120.21(17)
C16 C66 C106 121.39(17)
C26 C76 C96 109.59(17)
C26 C76 C86 113.05(17)
C96 C76 C86 109.70(18)
C26 C76 H76 108.1
C96 C76 H76 108.1
C86 C76 H76 108.1
C76 C86 H86A 109.5
C76 C86 H86B 109.5
H86A C86 H86B 109.5
C76 C86 H86C 109.5
H86A C86 H86C 109.5
H86B C86 H86C 109.5
C76 C96 H96A 109.5
C76 C96 H96B 109.5
H96A C96 H96B 109.5
C76 C96 H96C 109.5
H96A C96 H96C 109.5
H96B C96 H96C 109.5
C66 C106 C116 112.65(18)
C66 C106 C126 109.54(17)
C116 C106 C126 110.46(17)
C66 C106 H106 108.0
C116 C106 H106 108.0
C126 C106 H106 108.0
C106 C116 H11P 109.5
C106 C116 H11Q 109.5
H11P C116 H11Q 109.5
C106 C116 H11R 109.5
H11P C116 H11R 109.5
H11Q C116 H11R 109.5
C106 C126 H12G 109.5
C106 C126 H12H 109.5
H12G C126 H12H 109.5
C106 C126 H12I 109.5
H12G C126 H12I 109.5
H12H C126 H12I 109.5
C27 C17 C67 121.03(18)
C27 C17 N25 119.18(18)
C67 C17 N25 119.26(18)
C37 C27 C17 118.6(2)
C37 C27 C77 119.9(2)
C17 C27 C77 121.42(19)
C47 C37 C27 120.8(2)
C47 C37 H37 119.6
C27 C37 H37 119.6
C57 C47 C37 120.1(2)
C57 C47 H47 120.0
C37 C47 H47 120.0
C47 C57 C67 121.4(2)
C47 C57 H57 119.3
C67 C57 H57 119.3
C57 C67 C17 118.0(2)
C57 C67 C107 120.61(19)
C17 C67 C107 121.34(18)
C97 C77 C27 110.8(2)
C97 C77 C87 110.9(3)
C27 C77 C87 112.4(2)
C97 C77 H77 107.5
C27 C77 H77 107.5
C87 C77 H77 107.5
C77 C87 H87A 109.5
C77 C87 H87B 109.5
H87A C87 H87B 109.5
C77 C87 H87C 109.5
H87A C87 H87C 109.5
H87B C87 H87C 109.5
C77 C97 H97A 109.5
C77 C97 H97B 109.5
H97A C97 H97B 109.5
C77 C97 H97C 109.5
H97A C97 H97C 109.5
H97B C97 H97C 109.5
C67 C107 C127 109.91(19)
C67 C107 C117 113.87(18)
C127 C107 C117 109.00(19)
C67 C107 H107 108.0
C127 C107 H107 108.0
C117 C107 H107 108.0
C107 C117 H11M 109.5
C107 C117 H11N 109.5
H11M C117 H11N 109.5
C107 C117 H11O 109.5
H11M C117 H11O 109.5
H11N C117 H11O 109.5
C107 C127 H12J 109.5
C107 C127 H12K 109.5
H12J C127 H12K 109.5
C107 C127 H12L 109.5
H12J C127 H12L 109.5
H12K C127 H12L 109.5
C29 C19 H19A 109.5
C29 C19 H19B 109.5
H19A C19 H19B 109.5
C29 C19 H19C 109.5
H19A C19 H19C 109.5
H19B C19 H19C 109.5
C79 C29 C39 117.8(3)
C79 C29 C19 121.7(3)
C39 C29 C19 120.5(3)
C49 C39 C29 120.5(2)
C49 C39 H39 119.8
C29 C39 H39 119.8
C59 C49 C39 120.4(2)
C59 C49 H49 119.8
C39 C49 H49 119.8
C69 C59 C49 119.4(3)
C69 C59 H59 120.3
C49 C59 H59 120.3
C79 C69 C59 119.9(3)
C79 C69 H69 120.1
C59 C69 H69 120.1
C69 C79 C29 122.0(2)
C69 C79 H79 119.0
C29 C79 H79 119.0

loop_
_geom_bond_atom_site_label_1
_geom_bond_atom_site_label_2
_geom_bond_distance
Fe1 N14 1.8567(17)
Fe1 N21 1.9660(15)
Fe1 N11 1.9768(15)
N14 C14' 1.252(5)
N14 C14 1.256(3)
C14 C24 1.522(5)
C14 H14 0.9500
C24 C54 1.515(7)
C24 C34 1.527(6)
C24 C44 1.533(5)
C34 H34A 0.9800
C34 H34B 0.9800
C34 H34C 0.9800
C44 H44A 0.9800
C44 H44B 0.9800
C44 H44C 0.9800
C54 H54A 0.9800
C54 H54B 0.9800
C54 H54C 0.9800
C14' C24' 1.523(17)
C14' H14' 0.9500
C24' C54' 1.52(2)
C24' C44' 1.519(16)
C24' C34' 1.527(18)
C34' H34D 0.9800
C34' H34E 0.9800
C34' H34F 0.9800
C44' H44D 0.9800
C44' H44E 0.9800
C44' H44F 0.9800
C54' H54D 0.9800
C54' H54E 0.9800
C54' H54F 0.9800
N11 C51 1.332(2)
N11 C12 1.431(2)
N21 C71 1.334(2)
N21 C13 1.437(2)
C11 C41 1.544(3)
C11 H11D 0.9800
C11 H11E 0.9800
C11 H11F 0.9800
C21 C41 1.543(3)
C21 H21A 0.9800
C21 H21B 0.9800
C21 H21C 0.9800
C31 C41 1.532(3)
C31 H31A 0.9800
C31 H31B 0.9800
C31 H31C 0.9800
C41 C51 1.557(2)
C51 C61 1.410(2)
C61 C71 1.408(2)
C61 H61 0.9500
C71 C81 1.562(2)
C81 C91 1.530(3)
C81 C101 1.544(3)
C81 C111 1.545(3)
C91 H91A 0.9800
C91 H91B 0.9800
C91 H91C 0.9800
C101 H10A 0.9800
C101 H10B 0.9800
C101 H10C 0.9800
C111 H11A 0.9800
C111 H11B 0.9800
C111 H11C 0.9800
C12 C62 1.405(3)
C12 C22 1.416(2)
C22 C32 1.391(3)
C22 C72 1.518(3)
C32 C42 1.387(3)
C32 H32 0.9500
C42 C52 1.378(3)
C42 H42 0.9500
C52 C62 1.397(3)
C52 H52 0.9500
C62 C102 1.520(3)
C72 C92 1.532(7)
C72 C82 1.537(6)
C72 H72 1.0000
C82 H82A 0.9800
C82 H82B 0.9800
C82 H82C 0.9800
C92 H92A 0.9800
C92 H92B 0.9800
C92 H92C 0.9800
C82' H82D 0.9800
C82' H82E 0.9800
C82' H82F 0.9800
C92' H92D 0.9800
C92' H92E 0.9800
C92' H92F 0.9800
C102 C112 1.526(3)
C102 C122 1.530(3)
C102 H102 1.0000
C112 H11G 0.9800
C112 H11H 0.9800
C112 H11I 0.9800
C122 H12D 0.9800
C122 H12E 0.9800
C122 H12F 0.9800
C13 C23 1.410(2)
C13 C63 1.412(2)
C23 C33 1.394(3)
C23 C73 1.519(3)
C33 C43 1.384(3)
C33 H33 0.9500
C43 C53 1.378(3)
C43 H43 0.9500
C53 C63 1.397(3)
C53 H53 0.9500
C63 C103 1.516(3)
C73 C83 1.533(3)
C73 C93 1.537(3)
C73 H73 1.0000
C83 H83A 0.9800
C83 H83B 0.9800
C83 H83C 0.9800
C93 H93A 0.9800
C93 H93B 0.9800
C93 H93C 0.9800
C103 C123 1.529(3)
C103 C113 1.530(3)
C103 H103 1.0000
C113 H11J 0.9800
C113 H11K 0.9800
C113 H11L 0.9800
C123 H12A 0.9800
C123 H12B 0.9800
C123 H12C 0.9800
Fe2 N18 1.8455(17)
Fe2 N15 1.9634(15)
Fe2 N25 1.9756(16)
N18 C18 1.245(3)
N18 C18' 1.252(5)
N18 C18" 1.258(5)
C18 C28 1.529(4)
C18 H18 0.9500
C28 C38 1.518(6)
C28 C48 1.522(6)
C28 C58 1.529(5)
C38 H38A 0.9800
C38 H38B 0.9800
C38 H38C 0.9800
C48 H48A 0.9800
C48 H48B 0.9800
C48 H48C 0.9800
C58 H58A 0.9800
C58 H58B 0.9800
C58 H58C 0.9800
C18' C28' 1.530(5)
C18' H18' 0.9500
C28' C38' 1.520(7)
C28' C48' 1.524(7)
C28' C58' 1.530(7)
C38' H38D 0.9800
C38' H38E 0.9800
C38' H38F 0.9800
C48' H48D 0.9800
C48' H48E 0.9800
C48' H48F 0.9800
C58' H58D 0.9800
C58' H58E 0.9800
C58' H58F 0.9800
C18" C28" 1.530(6)
C18" H18" 0.9500
C28" C38" 1.519(8)
C28" C48" 1.523(8)
C28" C58" 1.530(7)
C38" H38G 0.9800
C38" H38H 0.9800
C38" H38I 0.9800
C48" H48G 0.9800
C48" H48H 0.9800
C48" H48I 0.9800
C58" H58G 0.9800
C58" H58H 0.9800
C58" H58I 0.9800
N15 C55 1.331(2)
N15 C16 1.438(2)
N25 C75 1.333(3)
N25 C17 1.434(2)
C15 C45 1.523(8)
C15 H15A 0.9800
C15 H15B 0.9800
C15 H15C 0.9800
C25 C45 1.545(6)
C25 H25A 0.9800
C25 H25B 0.9800
C25 H25C 0.9800
C35 C45 1.556(5)
C35 H35A 0.9800
C35 H35B 0.9800
C35 H35C 0.9800
C45 C55 1.576(3)
C15' C45' 1.517(13)
C15' H15D 0.9800
C15' H15E 0.9800
C15' H15F 0.9800
C25' C45' 1.509(11)
C25' H25D 0.9800
C25' H25E 0.9800
C25' H25F 0.9800
C35' C45' 1.524(10)
C35' H35D 0.9800
C35' H35E 0.9800
C35' H35F 0.9800
C45' C55 1.570(4)
C55 C65 1.410(3)
C65 C75 1.406(3)
C65 H65 0.9500
C75 C85 1.567(3)
C75 C85' 1.572(5)
C85 C115 1.520(6)
C85 C105 1.532(6)
C85 C95 1.540(6)
C95 H95A 0.9800
C95 H95B 0.9800
C95 H95C 0.9800
C105 H10D 0.9800
C105 H10E 0.9800
C105 H10F 0.9800
C115 H11S 0.9800
C115 H11T 0.9800
C115 H11U 0.9800
C85' C11' 1.54(2)
C85' C10' 1.55(2)
C85' C95' 1.583(18)
C95' H95D 0.9800
C95' H95E 0.9800
C95' H95F 0.9800
C10' H10G 0.9800
C10' H10H 0.9800
C10' H10I 0.9800
C11' H11V 0.9800
C11' H11W 0.9800
C11' H11X 0.9800
C16 C26 1.409(3)
C16 C66 1.410(2)
C26 C36 1.392(3)
C26 C76 1.517(3)
C36 C46 1.384(3)
C36 H36 0.9500
C46 C56 1.381(3)
C46 H46 0.9500
C56 C66 1.391(3)
C56 H56 0.9500
C66 C106 1.521(3)
C76 C96 1.535(3)
C76 C86 1.535(3)
C76 H76 1.0000
C86 H86A 0.9800
C86 H86B 0.9800
C86 H86C 0.9800
C96 H96A 0.9800
C96 H96B 0.9800
C96 H96C 0.9800
C106 C116 1.532(3)
C106 C126 1.534(3)
C106 H106 1.0000
C116 H11P 0.9800
C116 H11Q 0.9800
C116 H11R 0.9800
C126 H12G 0.9800
C126 H12H 0.9800
C126 H12I 0.9800
C17 C27 1.407(3)
C17 C67 1.409(3)
C27 C37 1.395(3)
C27 C77 1.526(3)
C37 C47 1.383(4)
C37 H37 0.9500
C47 C57 1.381(4)
C47 H47 0.9500
C57 C67 1.394(3)
C57 H57 0.9500
C67 C107 1.520(3)
C77 C97 1.522(4)
C77 C87 1.528(4)
C77 H77 1.0000
C87 H87A 0.9800
C87 H87B 0.9800
C87 H87C 0.9800
C97 H97A 0.9800
C97 H97B 0.9800
C97 H97C 0.9800
C107 C127 1.529(3)
C107 C117 1.530(3)
C107 H107 1.0000
C117 H11M 0.9800
C117 H11N 0.9800
C117 H11O 0.9800
C127 H12J 0.9800
C127 H12K 0.9800
C127 H12L 0.9800
C19 C29 1.514(4)
C19 H19A 0.9800
C19 H19B 0.9800
C19 H19C 0.9800
C29 C79 1.381(4)
C29 C39 1.384(4)
C39 C49 1.381(4)
C39 H39 0.9500
C49 C59 1.379(4)
C49 H49 0.9500
C59 C69 1.369(4)
C59 H59 0.9500
C69 C79 1.368(4)
C69 H69 0.9500
C79 H79 0.9500

loop_
_geom_torsion_atom_site_label_1
_geom_torsion_atom_site_label_2
_geom_torsion_atom_site_label_3
_geom_torsion_atom_site_label_4
_geom_torsion
N21 Fe1 N14 C14' -101.0(14)
N11 Fe1 N14 C14' 74.9(14)
N21 Fe1 N14 C14 117.4(3)
N11 Fe1 N14 C14 -66.7(3)
Fe1 N14 C14 C24 162.9(3)
N14 C14 C24 C54 10.7(5)
N14 C14 C24 C34 132.4(4)
N14 C14 C24 C44 -110.6(5)
Fe1 N14 C14' C24' -163.5(11)
N14 C14' C24' C54' -19(2)
N14 C14' C24' C44' 105(2)
N14 C14' C24' C34' -140.8(13)
N14 Fe1 N11 C51 179.73(14)
N21 Fe1 N11 C51 -2.97(15)
N14 Fe1 N11 C12 5.15(15)
N21 Fe1 N11 C12 -177.55(11)
N14 Fe1 N21 C71 179.41(14)
N11 Fe1 N21 C71 2.70(15)
N14 Fe1 N21 C13 5.91(17)
N11 Fe1 N21 C13 -170.80(11)
C12 N11 C51 C61 174.70(17)
Fe1 N11 C51 C61 1.5(2)
C12 N11 C51 C41 -7.6(3)
Fe1 N11 C51 C41 179.22(13)
C31 C41 C51 N11 5.2(3)
C21 C41 C51 N11 -114.6(2)
C11 C41 C51 N11 126.28(19)
C31 C41 C51 C61 -177.01(17)
C21 C41 C51 C61 63.2(2)
C11 C41 C51 C61 -55.9(2)
N11 C51 C61 C71 1.4(3)
C41 C51 C61 C71 -176.49(18)
C13 N21 C71 C61 171.15(16)
Fe1 N21 C71 C61 -1.0(2)
C13 N21 C71 C81 -9.4(3)
Fe1 N21 C71 C81 178.45(12)
C51 C61 C71 N21 -1.7(3)
C51 C61 C71 C81 178.73(18)
N21 C71 C81 C91 -1.2(3)
C61 C71 C81 C91 178.31(16)
N21 C71 C81 C101 120.24(19)
C61 C71 C81 C101 -60.2(2)
N21 C71 C81 C111 -120.63(19)
C61 C71 C81 C111 58.9(2)
C51 N11 C12 C62 104.3(2)
Fe1 N11 C12 C62 -81.36(17)
C51 N11 C12 C22 -86.1(2)
Fe1 N11 C12 C22 88.15(16)
C62 C12 C22 C32 0.0(3)
N11 C12 C22 C32 -169.31(17)
C62 C12 C22 C72 177.79(17)
N11 C12 C22 C72 8.4(3)
C12 C22 C32 C42 -0.2(3)
C72 C22 C32 C42 -177.90(19)
C22 C32 C42 C52 -0.8(3)
C32 C42 C52 C62 1.9(3)
C42 C52 C62 C12 -2.0(3)
C42 C52 C62 C102 178.2(2)
C22 C12 C62 C52 1.0(3)
N11 C12 C62 C52 170.31(17)
C22 C12 C62 C102 -179.21(18)
N11 C12 C62 C102 -9.9(3)
C32 C22 C72 C92 -24.5(7)
C12 C22 C72 C92 157.8(7)
C32 C22 C72 C82 100.5(5)
C12 C22 C72 C82 -77.2(5)
C52 C62 C102 C112 -56.9(3)
C12 C62 C102 C112 123.3(2)
C52 C62 C102 C122 66.0(3)
C12 C62 C102 C122 -113.8(2)
C71 N21 C13 C23 100.9(2)
Fe1 N21 C13 C23 -85.80(17)
C71 N21 C13 C63 -85.8(2)
Fe1 N21 C13 C63 87.52(16)
C63 C13 C23 C33 0.9(3)
N21 C13 C23 C33 174.05(16)
C63 C13 C23 C73 -179.26(17)
N21 C13 C23 C73 -6.1(3)
C13 C23 C33 C43 0.0(3)
C73 C23 C33 C43 -179.82(19)
C23 C33 C43 C53 -0.7(3)
C33 C43 C53 C63 0.4(3)
C43 C53 C63 C13 0.5(3)
C43 C53 C63 C103 -177.38(19)
C23 C13 C63 C53 -1.2(3)
N21 C13 C63 C53 -174.38(16)
C23 C13 C63 C103 176.75(17)
N21 C13 C63 C103 3.5(3)
C33 C23 C73 C83 -71.9(2)
C13 C23 C73 C83 108.2(2)
C33 C23 C73 C93 51.4(2)
C13 C23 C73 C93 -128.46(19)
C53 C63 C103 C123 -46.4(3)
C13 C63 C103 C123 135.7(2)
C53 C63 C103 C113 76.5(2)
C13 C63 C103 C113 -101.4(2)
N15 Fe2 N18 C18 124.9(6)
N25 Fe2 N18 C18 -60.5(6)
N15 Fe2 N18 C18' 105(2)
N25 Fe2 N18 C18' -81(2)
N15 Fe2 N18 C18" -91.4(11)
N25 Fe2 N18 C18" 83.3(11)
Fe2 N18 C18 C28 153.9(4)
N18 C18 C28 C38 12.4(7)
N18 C18 C28 C48 -105.7(6)
N18 C18 C28 C58 134.8(6)
Fe2 N18 C18' C28' 152.6(10)
N18 C18' C28' C38' -7(2)
N18 C18' C28' C48' -124.7(19)
N18 C18' C28' C58' 116.0(18)
Fe2 N18 C18" C28" -152.0(8)
N18 C18" C28" C38" 8.7(14)
N18 C18" C28" C48" -109.6(14)
N18 C18" C28" C58" 130.8(13)
N18 Fe2 N15 C55 175.54(15)
N25 Fe2 N15 C55 -0.20(16)
N18 Fe2 N15 C16 -3.51(17)
N25 Fe2 N15 C16 -179.24(12)
N18 Fe2 N25 C75 -176.56(16)
N15 Fe2 N25 C75 -0.18(17)
N18 Fe2 N25 C17 2.78(16)
N15 Fe2 N25 C17 179.17(12)
C16 N15 C55 C65 179.55(18)
Fe2 N15 C55 C65 0.7(3)
C16 N15 C55 C45' -10.0(5)
Fe2 N15 C55 C45' 171.1(4)
C16 N15 C55 C45 7.1(3)
Fe2 N15 C55 C45 -171.8(2)
C25' C45' C55 N15 127.8(6)
C15' C45' C55 N15 10.4(15)
C35' C45' C55 N15 -110.1(8)
C25' C45' C55 C65 -61.0(6)
C15' C45' C55 C65 -178.4(14)
C35' C45' C55 C65 61.2(9)
C25' C45' C55 C45 54(2)
C15' C45' C55 C45 -63(3)
C35' C45' C55 C45 176(3)
C15 C45 C55 N15 -19.2(9)
C25 C45 C55 N15 104.3(4)
C35 C45 C55 N15 -137.7(4)
C15 C45 C55 C65 168.0(8)
C25 C45 C55 C65 -68.6(4)
C35 C45 C55 C65 49.4(4)
C15 C45 C55 C45' 97(3)
C25 C45 C55 C45' -139(3)
C35 C45 C55 C45' -21(2)
N15 C55 C65 C75 -0.9(4)
C45' C55 C65 C75 -173.0(4)
C45 C55 C65 C75 172.1(3)
C17 N25 C75 C65 -179.1(2)
Fe2 N25 C75 C65 0.1(3)
C17 N25 C75 C85 1.2(4)
Fe2 N25 C75 C85 -179.6(2)
C17 N25 C75 C85' 12.1(10)
Fe2 N25 C75 C85' -168.7(10)
C55 C65 C75 N25 0.5(4)
C55 C65 C75 C85 -179.8(3)
C55 C65 C75 C85' 169.2(10)
N25 C75 C85 C115 -7.2(5)
C65 C75 C85 C115 173.1(3)
N25 C75 C85 C105 112.8(4)
C65 C75 C85 C105 -66.9(4)
N25 C75 C85 C95 -128.0(3)
C65 C75 C85 C95 52.3(4)
N25 C75 C85' C11' 169.2(12)
C65 C75 C85' C11' 0.3(19)
C85 C75 C85' C11' -59(5)
N25 C75 C85' C10' -73.8(16)
C65 C75 C85' C10' 117.3(14)
C85 C75 C85' C10' 58(5)
N25 C75 C85' C95' 48(2)
C65 C75 C85' C95' -121.2(16)
C85 C75 C85' C95' 179(7)
C55 N15 C16 C26 -92.9(2)
Fe2 N15 C16 C26 86.15(17)
C55 N15 C16 C66 92.7(2)
Fe2 N15 C16 C66 -88.31(17)
C66 C16 C26 C36 -3.9(3)
N15 C16 C26 C36 -178.28(16)
C66 C16 C26 C76 173.85(17)
N15 C16 C26 C76 -0.5(3)
C16 C26 C36 C46 1.9(3)
C76 C26 C36 C46 -175.88(18)
C26 C36 C46 C56 0.9(3)
C36 C46 C56 C66 -1.7(3)
C46 C56 C66 C16 -0.3(3)
C46 C56 C66 C106 178.04(19)
C26 C16 C66 C56 3.1(3)
N15 C16 C66 C56 177.48(16)
C26 C16 C66 C106 -175.19(17)
N15 C16 C66 C106 -0.8(3)
C36 C26 C76 C96 72.8(2)
C16 C26 C76 C96 -104.9(2)
C36 C26 C76 C86 -49.9(3)
C16 C26 C76 C86 132.4(2)
C56 C66 C106 C116 48.4(3)
C16 C66 C106 C116 -133.31(19)
C56 C66 C106 C126 -74.9(2)
C16 C66 C106 C126 103.3(2)
C75 N25 C17 C27 -98.6(3)
Fe2 N25 C17 C27 82.05(19)
C75 N25 C17 C67 89.6(3)
Fe2 N25 C17 C67 -89.69(19)
C67 C17 C27 C37 -0.8(3)
N25 C17 C27 C37 -172.4(2)
C67 C17 C27 C77 177.3(2)
N25 C17 C27 C77 5.7(3)
C17 C27 C37 C47 0.3(4)
C77 C27 C37 C47 -177.9(2)
C27 C37 C47 C57 0.5(4)
C37 C47 C57 C67 -0.7(4)
C47 C57 C67 C17 0.2(3)
C47 C57 C67 C107 178.2(2)
C27 C17 C67 C57 0.6(3)
N25 C17 C67 C57 172.14(19)
C27 C17 C67 C107 -177.43(19)
N25 C17 C67 C107 -5.8(3)
C37 C27 C77 C97 71.4(3)
C17 C27 C77 C97 -106.7(3)
C37 C27 C77 C87 -53.2(4)
C17 C27 C77 C87 128.7(3)
C57 C67 C107 C127 -79.6(3)
C17 C67 C107 C127 98.4(2)
C57 C67 C107 C117 43.0(3)
C17 C67 C107 C117 -139.0(2)
C79 C29 C39 C49 0.6(4)
C19 C29 C39 C49 178.8(3)
C29 C39 C49 C59 -1.2(4)
C39 C49 C59 C69 0.6(4)
C49 C59 C69 C79 0.5(4)
C59 C69 C79 C29 -1.2(4)
C39 C29 C79 C69 0.6(4)
C19 C29 C79 C69 -177.6(3)
